data_4345539
loop_
_publ_author_name
'Villarreal, Wilmer'
'Colina-Vegas, Legna'
'Visbal, Gonzalo'
'Corona, Oscar'
'Corr\^ea, Rodrigo S'
'Ellena, Javier'
'Cominetti, Marcia Regina'
'Batista, Alzir Azevedo'
'Navarro, Maribel'

_publ_section_title
;
 Copper(I)-Phosphine Polypyridyl Complexes: Synthesis, Characterization,
 DNA/HSA Binding Study, and Antiproliferative Activity.
;
_journal_issue 7
_journal_name_full 'Inorganic chemistry'
_journal_page_first 3781
_journal_page_last 3793
_journal_paper_doi 10.1021/acs.inorgchem.6b02419
_journal_volume 56
_journal_year 2017
_chemical_compound_source 'synthesis as described'
_chemical_formula_moiety 'C54 H40 Cu N4 P2, N O3, C H4 O'
_chemical_formula_sum 'C55 H44 Cu N5 O4 P2'
_chemical_formula_weight 964.43
_chemical_name_common cupph3dppz
_space_group_crystal_system triclinic
_space_group_IT_number 2
_space_group_name_Hall '-P 1'
_space_group_name_H-M_alt 'P -1'
_symmetry_space_group_name_Hall '-P 1'
_symmetry_space_group_name_H-M 'P -1'
_atom_sites_solution_hydrogens geom
_atom_sites_solution_primary direct
_atom_sites_solution_secondary difmap
_audit_creation_date 2015-06-11T15:23:55-00:00
_audit_creation_method 'WinGX routine CIF_UPDATE'
_cell_angle_alpha 94.838(5)
_cell_angle_beta 104.240(5)
_cell_angle_gamma 110.147(5)
_cell_formula_units_Z 2
_cell_length_a 10.794(5)
_cell_length_b 14.658(5)
_cell_length_c 16.234(5)
_cell_measurement_reflns_used 9669
_cell_measurement_temperature 293(2)
_cell_measurement_theta_max 26.77
_cell_measurement_theta_min 2.95
_cell_measurement_wavelength 0.71073
_cell_volume 2296.6(15)
_computing_cell_refinement 'HKL Scalepack (Otwinowski & Minor 1997)'
_computing_data_collection 'Collect (Bruker AXS BV, 1997-2004)'
_computing_data_reduction 'HKL Denzo and Scalepack (Otwinowski & Minor 1997)'
_computing_molecular_graphics 'Ortep-3 for Windows (Farrugia, 1997)'
_computing_publication_material 'WinGX publication routines (Farrugia, 1999)'
_computing_structure_refinement 'SHELXL-97 (Sheldrick, 2008)'
_diffrn_ambient_temperature 293(2)
_diffrn_detector 'CCD plate'
_diffrn_detector_area_resol_mean 9
_diffrn_measured_fraction_theta_full 0.994
_diffrn_measured_fraction_theta_max 0.994
_diffrn_measurement_device '95mm CCD camera on \k-goniostat'
_diffrn_measurement_device_type KappaCCD
_diffrn_measurement_method 'CCD rotation images, thick slices'
_diffrn_orient_matrix_type 'by Bruker AXS Collect from scalepack cell'
_diffrn_orient_matrix_UB_11 0.795798E-1
_diffrn_orient_matrix_UB_12 0.59743E-1
_diffrn_orient_matrix_UB_13 0.365325E-1
_diffrn_orient_matrix_UB_21 -0.643439E-1
_diffrn_orient_matrix_UB_22 0.346466E-1
_diffrn_orient_matrix_UB_23 0.33375E-2
_diffrn_orient_matrix_UB_31 -0.136877E-1
_diffrn_orient_matrix_UB_32 -0.264602E-1
_diffrn_orient_matrix_UB_33 0.532671E-1
_diffrn_radiation_monochromator graphite
_diffrn_radiation_probe x-ray
_diffrn_radiation_type MoK\a
_diffrn_radiation_wavelength 0.71073
_diffrn_reflns_av_R_equivalents 0.0448
_diffrn_reflns_av_unetI/netI 0.0881
_diffrn_reflns_limit_h_max 13
_diffrn_reflns_limit_h_min -13
_diffrn_reflns_limit_k_max 18
_diffrn_reflns_limit_k_min -18
_diffrn_reflns_limit_l_max 20
_diffrn_reflns_limit_l_min -20
_diffrn_reflns_number 17414
_diffrn_reflns_reduction_process
;
 Scaled and merged with Sortav
 R.H. Blessing, (1987) Cryst. Rev. 1, 3-58
 R.H. Blessing, (1989) J. Appl. Cryst. 22, 396-397
;
_diffrn_reflns_theta_full 26.77
_diffrn_reflns_theta_max 26.77
_diffrn_reflns_theta_min 2.95
_diffrn_source 'Enraf Nonius FR590'
_exptl_absorpt_coefficient_mu 0.6
_exptl_absorpt_correction_T_max 0.968
_exptl_absorpt_correction_T_min 0.846
_exptl_absorpt_correction_type gaussian
_exptl_absorpt_process_details
;
   P. Coppens, L. Leiserowitz, D Rabinovich, Acta Cryst.
   (1965), 18, 1035-1038
;
_exptl_crystal_colour colourless
_exptl_crystal_density_diffrn 1.395
_exptl_crystal_density_method 'not measured'
_exptl_crystal_description prism
_exptl_crystal_F_000 1000
_exptl_crystal_size_max 0.30
_exptl_crystal_size_mid 0.15
_exptl_crystal_size_min 0.08
_refine_diff_density_max 0.546
_refine_diff_density_min -0.465
_refine_diff_density_rms 0.065
_refine_ls_extinction_coef 0.030(3)
_refine_ls_extinction_expression Fc^*^=kFc[1+0.001xFc^2^\l^3^/sin(2\q)]^-1/4^
_refine_ls_extinction_method SHELXL
_refine_ls_goodness_of_fit_ref 0.97
_refine_ls_hydrogen_treatment constr
_refine_ls_matrix_type full
_refine_ls_number_parameters 605
_refine_ls_number_reflns 9735
_refine_ls_number_restraints 0
_refine_ls_restrained_S_all 0.97
_refine_ls_R_factor_all 0.1039
_refine_ls_R_factor_gt 0.0585
_refine_ls_shift/su_max 0
_refine_ls_shift/su_mean 0
_refine_ls_structure_factor_coef Fsqd
_refine_ls_weighting_details 'calc w=1/[\s^2^(Fo^2^)+(0.0929P)^2^+0.0000P] where P=(Fo^2^+2Fc^2^)/3'
_refine_ls_weighting_scheme calc
_refine_ls_wR_factor_gt 0.1466
_refine_ls_wR_factor_ref 0.1674
_reflns_number_gt 5932
_reflns_number_total 9735
_reflns_threshold_expression >2\s(I)
_cod_data_source_file ic6b02419_si_002.cif
_cod_data_source_block cupph3dppz
_cod_depositor_comments 'Adding full bibliography for 4345539.cif.'
_cod_database_code 4345539

loop_
_space_group_symop_operation_xyz
'x, y, z'
'-x, -y, -z'

loop_
_atom_site_label
_atom_site_type_symbol
_atom_site_fract_x
_atom_site_fract_y
_atom_site_fract_z
_atom_site_U_iso_or_equiv
_atom_site_adp_type
_atom_site_occupancy
_atom_site_symmetry_multiplicity
_atom_site_calc_flag
_atom_site_refinement_flags
Cu1 Cu 0.69429(4) 0.21519(3) 0.28201(3) 0.04528(17) Uani 1 1 d .
N1 N 0.7876(3) 0.3556(2) 0.25508(17) 0.0447(6) Uani 1 1 d .
N2 N 0.8198(3) 0.18569(19) 0.21182(17) 0.0437(6) Uani 1 1 d .
N3 N 1.1170(3) 0.5266(2) 0.11282(19) 0.0533(7) Uani 1 1 d .
N4 N 1.1156(3) 0.3426(2) 0.04384(18) 0.0505(7) Uani 1 1 d .
P1 P 0.77694(9) 0.21932(6) 0.42561(5) 0.0424(2) Uani 1 1 d .
P2 P 0.46852(9) 0.14807(6) 0.20187(5) 0.0434(2) Uani 1 1 d .
C1 C 0.7768(4) 0.4401(3) 0.2810(2) 0.0498(8) Uani 1 1 d .
H1 H 0.7149 0.4388 0.3123 0.06 Uiso 1 1 calc R
C2 C 0.8523(4) 0.5297(3) 0.2641(2) 0.0531(9) Uani 1 1 d .
H2 H 0.8426 0.5871 0.285 0.064 Uiso 1 1 calc R
C3 C 0.9419(4) 0.5335(2) 0.2163(2) 0.0499(8) Uani 1 1 d .
H3 H 0.9938 0.5933 0.2043 0.06 Uiso 1 1 calc R
C4 C 0.9538(3) 0.4461(2) 0.1861(2) 0.0442(7) Uani 1 1 d .
C5 C 0.8768(3) 0.3583(2) 0.2083(2) 0.0401(7) Uani 1 1 d .
C6 C 0.8884(3) 0.2656(2) 0.1806(2) 0.0417(7) Uani 1 1 d .
C7 C 0.9660(3) 0.2598(2) 0.1244(2) 0.0443(7) Uani 1 1 d .
C8 C 0.9733(4) 0.1684(3) 0.1002(2) 0.0530(9) Uani 1 1 d .
H8 H 1.0245 0.162 0.0632 0.064 Uiso 1 1 calc R
C9 C 0.9043(4) 0.0887(3) 0.1314(2) 0.0548(9) Uani 1 1 d .
H9 H 0.9072 0.0273 0.1154 0.066 Uiso 1 1 calc R
C10 C 0.8302(4) 0.1002(2) 0.1871(2) 0.0502(8) Uani 1 1 d .
H10 H 0.7851 0.0454 0.2085 0.06 Uiso 1 1 calc R
C11 C 1.0424(3) 0.4424(2) 0.1312(2) 0.0457(8) Uani 1 1 d .
C12 C 1.0432(3) 0.3496(2) 0.0974(2) 0.0435(7) Uani 1 1 d .
C13 C 1.1941(4) 0.5206(3) 0.0596(2) 0.0512(8) Uani 1 1 d .
C14 C 1.1907(3) 0.4279(3) 0.0233(2) 0.0494(8) Uani 1 1 d .
C15 C 1.2697(4) 0.4250(3) -0.0339(2) 0.0606(10) Uani 1 1 d .
H15 H 1.2681 0.3646 -0.0581 0.073 Uiso 1 1 calc R
C16 C 1.3482(4) 0.5103(3) -0.0536(2) 0.0620(10) Uani 1 1 d .
H16 H 1.399 0.5077 -0.0919 0.074 Uiso 1 1 calc R
C17 C 1.3532(4) 0.6026(3) -0.0166(3) 0.0652(11) Uani 1 1 d .
H17 H 1.4084 0.6604 -0.0298 0.078 Uiso 1 1 calc R
C18 C 1.2781(4) 0.6077(3) 0.0382(3) 0.0679(11) Uani 1 1 d .
H18 H 1.2819 0.6689 0.062 0.081 Uiso 1 1 calc R
C111 C 0.9638(3) 0.2873(2) 0.4713(2) 0.0438(7) Uani 1 1 d .
C112 C 1.0161(4) 0.3834(3) 0.4563(2) 0.0529(9) Uani 1 1 d .
H112 H 0.9573 0.4085 0.4225 0.063 Uiso 1 1 calc R
C113 C 1.1552(4) 0.4420(3) 0.4915(3) 0.0569(9) Uani 1 1 d .
H113 H 1.1891 0.5066 0.4822 0.068 Uiso 1 1 calc R
C114 C 1.2428(4) 0.4041(3) 0.5401(2) 0.0567(9) Uani 1 1 d .
H114 H 1.3362 0.4431 0.5636 0.068 Uiso 1 1 calc R
C115 C 1.1928(4) 0.3090(3) 0.5539(3) 0.0591(9) Uani 1 1 d .
H115 H 1.2524 0.2835 0.5864 0.071 Uiso 1 1 calc R
C116 C 1.0549(4) 0.2512(3) 0.5199(2) 0.0541(9) Uani 1 1 d .
H116 H 1.0222 0.1868 0.5298 0.065 Uiso 1 1 calc R
C121 C 0.7087(3) 0.2813(2) 0.4947(2) 0.0414(7) Uani 1 1 d .
C122 C 0.5932(3) 0.3010(2) 0.4573(2) 0.0480(8) Uani 1 1 d .
H122 H 0.5525 0.2829 0.3977 0.058 Uiso 1 1 calc R
C123 C 0.5374(4) 0.3473(3) 0.5074(2) 0.0570(9) Uani 1 1 d .
H123 H 0.4609 0.3613 0.481 0.068 Uiso 1 1 calc R
C124 C 0.5938(4) 0.3727(3) 0.5953(2) 0.0581(10) Uani 1 1 d .
H124 H 0.5544 0.4022 0.6289 0.07 Uiso 1 1 calc R
C125 C 0.7101(4) 0.3540(3) 0.6341(2) 0.0579(9) Uani 1 1 d .
H125 H 0.7486 0.371 0.6938 0.07 Uiso 1 1 calc R
C126 C 0.7697(4) 0.3103(3) 0.5844(2) 0.0517(8) Uani 1 1 d .
H126 H 0.8497 0.3003 0.6105 0.062 Uiso 1 1 calc R
C131 C 0.7492(3) 0.0989(2) 0.4577(2) 0.0469(8) Uani 1 1 d .
C132 C 0.6866(4) 0.0677(3) 0.5201(3) 0.0584(9) Uani 1 1 d .
H132 H 0.66 0.1104 0.5508 0.07 Uiso 1 1 calc R
C133 C 0.6630(5) -0.0263(3) 0.5373(3) 0.0756(13) Uani 1 1 d .
H133 H 0.6204 -0.0465 0.5795 0.091 Uiso 1 1 calc R
C134 C 0.7011(5) -0.0899(3) 0.4933(3) 0.0794(13) Uani 1 1 d .
H134 H 0.6843 -0.1533 0.5052 0.095 Uiso 1 1 calc R
C135 C 0.7643(5) -0.0602(3) 0.4312(3) 0.0805(13) Uani 1 1 d .
H135 H 0.7918 -0.1031 0.4015 0.097 Uiso 1 1 calc R
C136 C 0.7872(4) 0.0335(3) 0.4129(3) 0.0633(10) Uani 1 1 d .
H136 H 0.8287 0.0529 0.37 0.076 Uiso 1 1 calc R
C211 C 0.4364(4) 0.1520(2) 0.0860(2) 0.0446(8) Uani 1 1 d .
C212 C 0.5210(4) 0.1263(3) 0.0452(2) 0.0538(9) Uani 1 1 d .
H212 H 0.5913 0.1094 0.0773 0.065 Uiso 1 1 calc R
C213 C 0.5038(4) 0.1252(3) -0.0423(2) 0.0612(10) Uani 1 1 d .
H213 H 0.5608 0.1067 -0.0689 0.073 Uiso 1 1 calc R
C214 C 0.4012(5) 0.1519(3) -0.0896(2) 0.0621(10) Uani 1 1 d .
H214 H 0.3904 0.1533 -0.1481 0.075 Uiso 1 1 calc R
C215 C 0.3148(4) 0.1763(3) -0.0503(2) 0.0593(10) Uani 1 1 d .
H215 H 0.2432 0.1915 -0.0829 0.071 Uiso 1 1 calc R
C216 C 0.3334(4) 0.1784(3) 0.0376(2) 0.0508(8) Uani 1 1 d .
H216 H 0.2767 0.1976 0.064 0.061 Uiso 1 1 calc R
C221 C 0.3763(4) 0.0170(2) 0.1997(2) 0.0468(8) Uani 1 1 d .
C222 C 0.2462(4) -0.0377(3) 0.1429(3) 0.0670(11) Uani 1 1 d .
H222 H 0.2001 -0.0068 0.106 0.08 Uiso 1 1 calc R
C223 C 0.1856(5) -0.1370(3) 0.1411(3) 0.0814(14) Uani 1 1 d .
H223 H 0.0984 -0.173 0.1028 0.098 Uiso 1 1 calc R
C224 C 0.2513(5) -0.1844(3) 0.1947(3) 0.0782(13) Uani 1 1 d .
H224 H 0.2087 -0.2518 0.1928 0.094 Uiso 1 1 calc R
C225 C 0.3801(5) -0.1319(3) 0.2512(3) 0.0706(12) Uani 1 1 d .
H225 H 0.4253 -0.1636 0.2876 0.085 Uiso 1 1 calc R
C226 C 0.4427(4) -0.0312(3) 0.2538(2) 0.0572(9) Uani 1 1 d .
H226 H 0.5299 0.0044 0.2922 0.069 Uiso 1 1 calc R
C231 C 0.3664(3) 0.2120(3) 0.2362(2) 0.0473(8) Uani 1 1 d .
C232 C 0.3974(4) 0.3108(3) 0.2282(2) 0.0597(10) Uani 1 1 d .
H232 H 0.4621 0.3402 0.2 0.072 Uiso 1 1 calc R
C233 C 0.3332(5) 0.3659(4) 0.2616(3) 0.0770(13) Uani 1 1 d .
H233 H 0.3526 0.4312 0.2543 0.092 Uiso 1 1 calc R
C234 C 0.2416(5) 0.3243(5) 0.3052(3) 0.0862(15) Uani 1 1 d .
H234 H 0.2005 0.3617 0.329 0.103 Uiso 1 1 calc R
C235 C 0.2098(5) 0.2281(4) 0.3140(3) 0.0786(14) Uani 1 1 d .
H235 H 0.1464 0.2004 0.3435 0.094 Uiso 1 1 calc R
C236 C 0.2710(4) 0.1699(3) 0.2794(2) 0.0615(10) Uani 1 1 d .
H236 H 0.248 0.104 0.2854 0.074 Uiso 1 1 calc R
N1S N 0.6020(6) 0.6623(4) 0.2349(3) 0.0914(13) Uani 1 1 d .
O1S O 0.5639(6) 0.7233(4) 0.2618(3) 0.152(2) Uani 1 1 d .
O2S O 0.7151(5) 0.6935(3) 0.2160(3) 0.1233(15) Uani 1 1 d .
O3S O 0.5482(5) 0.5749(4) 0.2324(3) 0.1401(18) Uani 1 1 d .
O1 O 0.8779(7) 0.8980(4) 0.2599(3) 0.168(2) Uani 1 1 d .
H1A H 0.8161 0.8431 0.2495 0.253 Uiso 1 1 d R
C1S C 0.9969(9) 0.8908(11) 0.2924(7) 0.266(8) Uani 1 1 d .
H1S1 H 1.0302 0.917 0.3533 0.399 Uiso 1 1 d R
H1S2 H 1.062 0.9276 0.2646 0.399 Uiso 1 1 d R
H1S3 H 0.9861 0.8226 0.283 0.399 Uiso 1 1 d R

loop_
_atom_site_aniso_label
_atom_site_aniso_U_11
_atom_site_aniso_U_22
_atom_site_aniso_U_33
_atom_site_aniso_U_23
_atom_site_aniso_U_13
_atom_site_aniso_U_12
Cu1 0.0477(3) 0.0435(3) 0.0466(3) 0.00920(18) 0.01899(19) 0.01589(19)
N1 0.0462(16) 0.0440(16) 0.0481(15) 0.0068(12) 0.0168(13) 0.0205(13)
N2 0.0451(16) 0.0376(14) 0.0469(15) 0.0076(12) 0.0147(12) 0.0131(12)
N3 0.0550(18) 0.0457(17) 0.0590(18) 0.0062(14) 0.0254(15) 0.0135(14)
N4 0.0538(17) 0.0483(17) 0.0515(17) 0.0115(13) 0.0212(14) 0.0173(14)
P1 0.0450(5) 0.0390(5) 0.0456(5) 0.0092(4) 0.0168(4) 0.0158(4)
P2 0.0466(5) 0.0430(5) 0.0424(5) 0.0092(4) 0.0172(4) 0.0161(4)
C1 0.055(2) 0.047(2) 0.055(2) 0.0080(16) 0.0232(17) 0.0235(17)
C2 0.063(2) 0.0419(19) 0.061(2) 0.0049(16) 0.0250(18) 0.0248(17)
C3 0.055(2) 0.0370(18) 0.059(2) 0.0112(15) 0.0195(17) 0.0158(16)
C4 0.0458(18) 0.0397(18) 0.0467(18) 0.0056(14) 0.0143(15) 0.0158(15)
C5 0.0417(17) 0.0373(17) 0.0402(16) 0.0044(13) 0.0117(14) 0.0144(14)
C6 0.0401(17) 0.0380(17) 0.0459(18) 0.0064(14) 0.0110(14) 0.0149(14)
C7 0.0448(18) 0.0407(18) 0.0480(18) 0.0107(14) 0.0164(15) 0.0146(15)
C8 0.060(2) 0.045(2) 0.061(2) 0.0056(16) 0.0268(18) 0.0225(17)
C9 0.065(2) 0.0401(19) 0.066(2) 0.0064(16) 0.0257(19) 0.0235(17)
C10 0.059(2) 0.0358(18) 0.058(2) 0.0074(15) 0.0257(17) 0.0150(16)
C11 0.0434(18) 0.0392(18) 0.0519(19) 0.0083(14) 0.0166(15) 0.0109(14)
C12 0.0425(18) 0.0433(18) 0.0458(18) 0.0071(14) 0.0179(15) 0.0143(14)
C13 0.049(2) 0.049(2) 0.052(2) 0.0076(16) 0.0178(16) 0.0120(16)
C14 0.048(2) 0.050(2) 0.051(2) 0.0124(16) 0.0197(16) 0.0149(16)
C15 0.067(2) 0.061(2) 0.064(2) 0.0166(19) 0.034(2) 0.025(2)
C16 0.058(2) 0.077(3) 0.053(2) 0.019(2) 0.0266(18) 0.020(2)
C17 0.064(3) 0.056(2) 0.066(2) 0.0137(19) 0.029(2) 0.0051(19)
C18 0.073(3) 0.046(2) 0.078(3) 0.0066(19) 0.037(2) 0.0060(19)
C111 0.0474(19) 0.0389(17) 0.0505(19) 0.0073(14) 0.0221(15) 0.0177(15)
C112 0.048(2) 0.047(2) 0.062(2) 0.0122(17) 0.0144(17) 0.0172(16)
C113 0.055(2) 0.046(2) 0.071(2) 0.0125(18) 0.0246(19) 0.0160(17)
C114 0.045(2) 0.056(2) 0.064(2) -0.0022(18) 0.0200(18) 0.0144(17)
C115 0.049(2) 0.062(2) 0.067(2) 0.0070(19) 0.0103(18) 0.0275(19)
C116 0.053(2) 0.047(2) 0.065(2) 0.0152(17) 0.0175(18) 0.0208(17)
C121 0.0433(18) 0.0329(16) 0.0473(18) 0.0086(13) 0.0158(15) 0.0116(14)
C122 0.0407(18) 0.049(2) 0.0485(19) 0.0023(15) 0.0108(15) 0.0124(15)
C123 0.044(2) 0.066(2) 0.063(2) 0.0036(19) 0.0160(18) 0.0253(18)
C124 0.052(2) 0.061(2) 0.062(2) -0.0004(18) 0.0252(19) 0.0185(18)
C125 0.071(3) 0.060(2) 0.0423(19) 0.0041(16) 0.0205(18) 0.024(2)
C126 0.055(2) 0.053(2) 0.048(2) 0.0079(16) 0.0124(16) 0.0244(17)
C131 0.0486(19) 0.0416(18) 0.052(2) 0.0076(15) 0.0158(16) 0.0187(15)
C132 0.069(2) 0.050(2) 0.069(2) 0.0211(18) 0.035(2) 0.0261(19)
C133 0.085(3) 0.067(3) 0.091(3) 0.039(2) 0.046(3) 0.029(2)
C134 0.093(3) 0.048(2) 0.104(4) 0.029(2) 0.038(3) 0.024(2)
C135 0.113(4) 0.058(3) 0.091(3) 0.019(2) 0.042(3) 0.047(3)
C136 0.084(3) 0.054(2) 0.066(2) 0.0163(19) 0.033(2) 0.035(2)
C211 0.055(2) 0.0358(17) 0.0443(18) 0.0082(14) 0.0204(16) 0.0137(15)
C212 0.063(2) 0.053(2) 0.0467(19) 0.0070(16) 0.0172(17) 0.0240(18)
C213 0.080(3) 0.061(2) 0.049(2) 0.0062(18) 0.031(2) 0.026(2)
C214 0.089(3) 0.047(2) 0.044(2) 0.0070(16) 0.021(2) 0.018(2)
C215 0.070(3) 0.056(2) 0.048(2) 0.0115(17) 0.0077(18) 0.024(2)
C216 0.055(2) 0.049(2) 0.0474(19) 0.0091(15) 0.0153(16) 0.0184(17)
C221 0.054(2) 0.0451(19) 0.0451(18) 0.0088(15) 0.0211(16) 0.0186(16)
C222 0.061(2) 0.059(2) 0.063(2) 0.0142(19) 0.008(2) 0.008(2)
C223 0.079(3) 0.056(3) 0.076(3) 0.012(2) 0.015(2) -0.008(2)
C224 0.104(4) 0.046(2) 0.080(3) 0.014(2) 0.041(3) 0.011(2)
C225 0.096(3) 0.056(2) 0.074(3) 0.028(2) 0.039(3) 0.033(2)
C226 0.069(2) 0.050(2) 0.056(2) 0.0135(17) 0.0244(19) 0.0226(19)
C231 0.0476(19) 0.055(2) 0.0372(17) 0.0023(15) 0.0105(15) 0.0195(16)
C232 0.063(2) 0.060(2) 0.055(2) 0.0023(18) 0.0125(18) 0.027(2)
C233 0.085(3) 0.077(3) 0.064(3) -0.012(2) -0.004(2) 0.047(3)
C234 0.084(3) 0.123(5) 0.063(3) -0.010(3) 0.011(2) 0.067(3)
C235 0.068(3) 0.127(5) 0.054(2) 0.009(3) 0.026(2) 0.049(3)
C236 0.054(2) 0.082(3) 0.052(2) 0.0111(19) 0.0200(18) 0.027(2)
N1S 0.135(4) 0.103(4) 0.071(3) 0.035(2) 0.051(3) 0.067(3)
O1S 0.259(6) 0.170(5) 0.142(4) 0.075(3) 0.128(4) 0.162(5)
O2S 0.158(4) 0.137(4) 0.131(3) 0.065(3) 0.083(3) 0.085(3)
O3S 0.177(5) 0.090(3) 0.158(4) 0.026(3) 0.082(4) 0.034(3)
O1 0.181(6) 0.145(5) 0.143(4) 0.012(3) 0.007(4) 0.049(4)
C1S 0.103(6) 0.50(2) 0.252(12) 0.220(14) 0.086(7) 0.118(10)

loop_
_atom_type_symbol
_atom_type_description
_atom_type_scat_dispersion_real
_atom_type_scat_dispersion_imag
_atom_type_scat_source
C C 0.0033 0.0016 'International Tables Vol C Tables 4.2.6.8 and 6.1.1.4'
H H 0 0 'International Tables Vol C Tables 4.2.6.8 and 6.1.1.4'
N N 0.0061 0.0033 'International Tables Vol C Tables 4.2.6.8 and 6.1.1.4'
P P 0.1023 0.0942 'International Tables Vol C Tables 4.2.6.8 and 6.1.1.4'
Cu Cu 0.3201 1.2651 'International Tables Vol C Tables 4.2.6.8 and 6.1.1.4'
O O 0.0106 0.006 'International Tables Vol C Tables 4.2.6.8 and 6.1.1.4'

loop_
_exptl_crystal_face_index_h
_exptl_crystal_face_index_k
_exptl_crystal_face_index_l
_exptl_crystal_face_perp_dist
0 -5 -4 0.066
0 5 4 0.086
-16 16 -1 0.042
15 -14 1 0.038
1 11 -16 0.203
1 -6 7 0.106

loop_
_geom_angle_atom_site_label_1
_geom_angle_atom_site_label_2
_geom_angle_atom_site_label_3
_geom_angle
N1 Cu1 N2 79.88(10)
N1 Cu1 P1 108.83(8)
N2 Cu1 P1 112.29(8)
N1 Cu1 P2 109.54(8)
N2 Cu1 P2 110.73(8)
P1 Cu1 P2 125.95(3)
C1 N1 C5 117.6(3)
C1 N1 Cu1 129.2(2)
C5 N1 Cu1 113.0(2)
C10 N2 C6 117.3(3)
C10 N2 Cu1 129.6(2)
C6 N2 Cu1 112.8(2)
C11 N3 C13 116.8(3)
C12 N4 C14 117.0(3)
C121 P1 C131 104.75(14)
C121 P1 C111 102.10(15)
C131 P1 C111 103.53(15)
C121 P1 Cu1 114.88(11)
C131 P1 Cu1 115.58(11)
C111 P1 Cu1 114.40(11)
C231 P2 C221 105.87(16)
C231 P2 C211 103.71(15)
C221 P2 C211 101.64(14)
C231 P2 Cu1 112.43(12)
C221 P2 Cu1 116.57(12)
C211 P2 Cu1 115.19(11)
N1 C1 C2 123.6(3)
N1 C1 H1 118.2
C2 C1 H1 118.2
C3 C2 C1 119.5(3)
C3 C2 H2 120.3
C1 C2 H2 120.3
C2 C3 C4 118.7(3)
C2 C3 H3 120.6
C4 C3 H3 120.6
C3 C4 C5 118.5(3)
C3 C4 C11 122.5(3)
C5 C4 C11 119.0(3)
N1 C5 C4 122.1(3)
N1 C5 C6 117.3(3)
C4 C5 C6 120.7(3)
N2 C6 C7 122.5(3)
N2 C6 C5 116.7(3)
C7 C6 C5 120.8(3)
C8 C7 C6 118.1(3)
C8 C7 C12 122.3(3)
C6 C7 C12 119.5(3)
C9 C8 C7 119.2(3)
C9 C8 H8 120.4
C7 C8 H8 120.4
C8 C9 C10 119.4(3)
C8 C9 H9 120.3
C10 C9 H9 120.3
N2 C10 C9 123.5(3)
N2 C10 H10 118.2
C9 C10 H10 118.2
N3 C11 C12 122.1(3)
N3 C11 C4 118.0(3)
C12 C11 C4 119.9(3)
N4 C12 C11 121.7(3)
N4 C12 C7 118.6(3)
C11 C12 C7 119.7(3)
N3 C13 C18 119.9(3)
N3 C13 C14 121.1(3)
C18 C13 C14 118.9(3)
N4 C14 C15 119.5(3)
N4 C14 C13 121.3(3)
C15 C14 C13 119.2(3)
C16 C15 C14 120.2(4)
C16 C15 H15 119.9
C14 C15 H15 119.9
C15 C16 C17 120.6(4)
C15 C16 H16 119.7
C17 C16 H16 119.7
C18 C17 C16 120.5(4)
C18 C17 H17 119.7
C16 C17 H17 119.7
C17 C18 C13 120.6(4)
C17 C18 H18 119.7
C13 C18 H18 119.7
C116 C111 C112 118.2(3)
C116 C111 P1 125.3(3)
C112 C111 P1 116.5(3)
C113 C112 C111 120.6(3)
C113 C112 H112 119.7
C111 C112 H112 119.7
C114 C113 C112 119.7(3)
C114 C113 H113 120.2
C112 C113 H113 120.2
C115 C114 C113 120.1(4)
C115 C114 H114 119.9
C113 C114 H114 119.9
C114 C115 C116 120.3(4)
C114 C115 H115 119.8
C116 C115 H115 119.8
C115 C116 C111 121.0(3)
C115 C116 H116 119.5
C111 C116 H116 119.5
C122 C121 C126 118.8(3)
C122 C121 P1 118.9(2)
C126 C121 P1 122.3(3)
C121 C122 C123 120.8(3)
C121 C122 H122 119.6
C123 C122 H122 119.6
C124 C123 C122 120.7(4)
C124 C123 H123 119.7
C122 C123 H123 119.7
C123 C124 C125 119.5(3)
C123 C124 H124 120.3
C125 C124 H124 120.3
C124 C125 C126 120.5(3)
C124 C125 H125 119.7
C126 C125 H125 119.7
C125 C126 C121 119.7(3)
C125 C126 H126 120.1
C121 C126 H126 120.1
C132 C131 C136 118.3(3)
C132 C131 P1 124.1(3)
C136 C131 P1 117.5(3)
C131 C132 C133 120.5(4)
C131 C132 H132 119.8
C133 C132 H132 119.8
C134 C133 C132 120.8(4)
C134 C133 H133 119.6
C132 C133 H133 119.6
C133 C134 C135 119.7(4)
C133 C134 H134 120.2
C135 C134 H134 120.2
C134 C135 C136 120.0(4)
C134 C135 H135 120
C136 C135 H135 120
C135 C136 C131 120.7(4)
C135 C136 H136 119.7
C131 C136 H136 119.7
C212 C211 C216 118.6(3)
C212 C211 P2 117.0(3)
C216 C211 P2 124.4(3)
C211 C212 C213 121.5(4)
C211 C212 H212 119.2
C213 C212 H212 119.2
C214 C213 C212 119.3(4)
C214 C213 H213 120.3
C212 C213 H213 120.3
C215 C214 C213 119.9(3)
C215 C214 H214 120.1
C213 C214 H214 120.1
C214 C215 C216 120.7(4)
C214 C215 H215 119.7
C216 C215 H215 119.7
C211 C216 C215 120.0(3)
C211 C216 H216 120
C215 C216 H216 120
C226 C221 C222 118.6(3)
C226 C221 P2 118.4(3)
C222 C221 P2 122.9(3)
C223 C222 C221 120.2(4)
C223 C222 H222 119.9
C221 C222 H222 119.9
C222 C223 C224 121.1(4)
C222 C223 H223 119.5
C224 C223 H223 119.5
C223 C224 C225 119.8(4)
C223 C224 H224 120.1
C225 C224 H224 120.1
C224 C225 C226 119.7(4)
C224 C225 H225 120.2
C226 C225 H225 120.2
C225 C226 C221 120.6(4)
C225 C226 H226 119.7
C221 C226 H226 119.7
C236 C231 C232 118.7(3)
C236 C231 P2 122.3(3)
C232 C231 P2 118.6(3)
C233 C232 C231 120.9(4)
C233 C232 H232 119.5
C231 C232 H232 119.5
C234 C233 C232 119.8(5)
C234 C233 H233 120.1
C232 C233 H233 120.1
C233 C234 C235 120.4(4)
C233 C234 H234 119.8
C235 C234 H234 119.8
C234 C235 C236 121.1(4)
C234 C235 H235 119.4
C236 C235 H235 119.4
C231 C236 C235 119.1(4)
C231 C236 H236 120.5
C235 C236 H236 120.5
O1S N1S O3S 124.6(6)
O1S N1S O2S 117.1(6)
O3S N1S O2S 117.8(5)
C1S O1 H1A 109.4
O1 C1S H1S1 109.4
O1 C1S H1S2 109.5
H1S1 C1S H1S2 109.5
O1 C1S H1S3 109.5
H1S1 C1S H1S3 109.5
H1S2 C1S H1S3 109.5

loop_
_geom_bond_atom_site_label_1
_geom_bond_atom_site_label_2
_geom_bond_distance
Cu1 N1 2.093(3)
Cu1 N2 2.098(3)
Cu1 P1 2.2693(12)
Cu1 P2 2.2742(13)
N1 C1 1.327(4)
N1 C5 1.357(4)
N2 C10 1.333(4)
N2 C6 1.365(4)
N3 C11 1.325(4)
N3 C13 1.356(4)
N4 C12 1.324(4)
N4 C14 1.355(4)
P1 C121 1.822(3)
P1 C131 1.828(3)
P1 C111 1.834(4)
P2 C231 1.824(4)
P2 C221 1.827(3)
P2 C211 1.837(3)
C1 C2 1.376(5)
C1 H1 0.93
C2 C3 1.372(5)
C2 H2 0.93
C3 C4 1.391(5)
C3 H3 0.93
C4 C5 1.403(4)
C4 C11 1.470(4)
C5 C6 1.451(4)
C6 C7 1.398(4)
C7 C8 1.398(5)
C7 C12 1.463(4)
C8 C9 1.365(5)
C8 H8 0.93
C9 C10 1.382(5)
C9 H9 0.93
C10 H10 0.93
C11 C12 1.426(5)
C13 C18 1.416(5)
C13 C14 1.419(5)
C14 C15 1.414(5)
C15 C16 1.362(5)
C15 H15 0.93
C16 C17 1.412(6)
C16 H16 0.93
C17 C18 1.356(5)
C17 H17 0.93
C18 H18 0.93
C111 C116 1.386(5)
C111 C112 1.392(5)
C112 C113 1.388(5)
C112 H112 0.93
C113 C114 1.376(5)
C113 H113 0.93
C114 C115 1.371(5)
C114 H114 0.93
C115 C116 1.373(5)
C115 H115 0.93
C116 H116 0.93
C121 C122 1.383(5)
C121 C126 1.403(5)
C122 C123 1.383(5)
C122 H122 0.93
C123 C124 1.370(5)
C123 H123 0.93
C124 C125 1.387(5)
C124 H124 0.93
C125 C126 1.387(5)
C125 H125 0.93
C126 H126 0.93
C131 C132 1.375(5)
C131 C136 1.385(5)
C132 C133 1.379(5)
C132 H132 0.93
C133 C134 1.358(6)
C133 H133 0.93
C134 C135 1.370(6)
C134 H134 0.93
C135 C136 1.381(5)
C135 H135 0.93
C136 H136 0.93
C211 C212 1.381(5)
C211 C216 1.386(5)
C212 C213 1.385(5)
C212 H212 0.93
C213 C214 1.378(6)
C213 H213 0.93
C214 C215 1.375(5)
C214 H214 0.93
C215 C216 1.387(5)
C215 H215 0.93
C216 H216 0.93
C221 C226 1.389(5)
C221 C222 1.389(5)
C222 C223 1.369(6)
C222 H222 0.93
C223 C224 1.371(7)
C223 H223 0.93
C224 C225 1.373(6)
C224 H224 0.93
C225 C226 1.387(5)
C225 H225 0.93
C226 H226 0.93
C231 C236 1.387(5)
C231 C232 1.396(5)
C232 C233 1.388(5)
C232 H232 0.93
C233 C234 1.360(7)
C233 H233 0.93
C234 C235 1.361(7)
C234 H234 0.93
C235 C236 1.404(6)
C235 H235 0.93
C236 H236 0.93
N1S O1S 1.197(5)
N1S O3S 1.203(6)
N1S O2S 1.272(6)
O1 C1S 1.307(9)
O1 H1A 0.82
C1S H1S1 0.96
C1S H1S2 0.96
C1S H1S3 0.96

loop_
_geom_torsion_atom_site_label_1
_geom_torsion_atom_site_label_2
_geom_torsion_atom_site_label_3
_geom_torsion_atom_site_label_4
_geom_torsion
N2 Cu1 N1 C1 -175.7(3)
P1 Cu1 N1 C1 -65.4(3)
P2 Cu1 N1 C1 75.8(3)
N2 Cu1 N1 C5 0.3(2)
P1 Cu1 N1 C5 110.5(2)
P2 Cu1 N1 C5 -108.3(2)
N1 Cu1 N2 C10 -176.4(3)
P1 Cu1 N2 C10 77.3(3)
P2 Cu1 N2 C10 -69.2(3)
N1 Cu1 N2 C6 -3.8(2)
P1 Cu1 N2 C6 -110.2(2)
P2 Cu1 N2 C6 103.4(2)
N1 Cu1 P1 C121 75.05(14)
N2 Cu1 P1 C121 161.56(13)
P2 Cu1 P1 C121 -58.09(12)
N1 Cu1 P1 C131 -162.73(14)
N2 Cu1 P1 C131 -76.22(14)
P2 Cu1 P1 C131 64.12(13)
N1 Cu1 P1 C111 -42.59(14)
N2 Cu1 P1 C111 43.91(14)
P2 Cu1 P1 C111 -175.74(11)
N1 Cu1 P2 C231 -68.87(15)
N2 Cu1 P2 C231 -155.14(15)
P1 Cu1 P2 C231 64.01(13)
N1 Cu1 P2 C221 168.64(13)
N2 Cu1 P2 C221 82.37(14)
P1 Cu1 P2 C221 -58.48(13)
N1 Cu1 P2 C211 49.65(14)
N2 Cu1 P2 C211 -36.62(14)
P1 Cu1 P2 C211 -177.47(12)
C5 N1 C1 C2 -1.0(5)
Cu1 N1 C1 C2 174.8(3)
N1 C1 C2 C3 1.6(6)
C1 C2 C3 C4 0.0(5)
C2 C3 C4 C5 -2.0(5)
C2 C3 C4 C11 177.2(3)
C1 N1 C5 C4 -1.2(5)
Cu1 N1 C5 C4 -177.6(2)
C1 N1 C5 C6 179.7(3)
Cu1 N1 C5 C6 3.2(4)
C3 C4 C5 N1 2.7(5)
C11 C4 C5 N1 -176.5(3)
C3 C4 C5 C6 -178.2(3)
C11 C4 C5 C6 2.6(5)
C10 N2 C6 C7 0.6(5)
Cu1 N2 C6 C7 -173.0(2)
C10 N2 C6 C5 -179.7(3)
Cu1 N2 C6 C5 6.7(4)
N1 C5 C6 N2 -6.8(4)
C4 C5 C6 N2 174.0(3)
N1 C5 C6 C7 172.9(3)
C4 C5 C6 C7 -6.3(5)
N2 C6 C7 C8 -0.4(5)
C5 C6 C7 C8 179.9(3)
N2 C6 C7 C12 -176.6(3)
C5 C6 C7 C12 3.8(5)
C6 C7 C8 C9 0.5(5)
C12 C7 C8 C9 176.5(3)
C7 C8 C9 C10 -0.8(6)
C6 N2 C10 C9 -0.9(5)
Cu1 N2 C10 C9 171.4(3)
C8 C9 C10 N2 1.0(6)
C13 N3 C11 C12 0.4(5)
C13 N3 C11 C4 -177.8(3)
C3 C4 C11 N3 2.5(5)
C5 C4 C11 N3 -178.3(3)
C3 C4 C11 C12 -175.7(3)
C5 C4 C11 C12 3.4(5)
C14 N4 C12 C11 0.8(5)
C14 N4 C12 C7 -177.2(3)
N3 C11 C12 N4 -2.0(5)
C4 C11 C12 N4 176.2(3)
N3 C11 C12 C7 176.0(3)
C4 C11 C12 C7 -5.9(5)
C8 C7 C12 N4 4.3(5)
C6 C7 C12 N4 -179.7(3)
C8 C7 C12 C11 -173.8(3)
C6 C7 C12 C11 2.3(5)
C11 N3 C13 C18 -179.0(4)
C11 N3 C13 C14 2.1(5)
C12 N4 C14 C15 -179.8(3)
C12 N4 C14 C13 1.7(5)
N3 C13 C14 N4 -3.3(6)
C18 C13 C14 N4 177.8(4)
N3 C13 C14 C15 178.2(3)
C18 C13 C14 C15 -0.8(6)
N4 C14 C15 C16 -178.5(4)
C13 C14 C15 C16 0.1(6)
C14 C15 C16 C17 0.8(6)
C15 C16 C17 C18 -1.1(6)
C16 C17 C18 C13 0.4(7)
N3 C13 C18 C17 -178.4(4)
C14 C13 C18 C17 0.6(6)
C121 P1 C111 C116 107.2(3)
C131 P1 C111 C116 -1.5(3)
Cu1 P1 C111 C116 -128.1(3)
C121 P1 C111 C112 -71.7(3)
C131 P1 C111 C112 179.6(3)
Cu1 P1 C111 C112 53.0(3)
C116 C111 C112 C113 -1.8(5)
P1 C111 C112 C113 177.2(3)
C111 C112 C113 C114 1.3(5)
C112 C113 C114 C115 -0.2(6)
C113 C114 C115 C116 -0.5(6)
C114 C115 C116 C111 0.0(6)
C112 C111 C116 C115 1.1(5)
P1 C111 C116 C115 -177.8(3)
C131 P1 C121 C122 -113.6(3)
C111 P1 C121 C122 138.7(3)
Cu1 P1 C121 C122 14.3(3)
C131 P1 C121 C126 66.8(3)
C111 P1 C121 C126 -40.9(3)
Cu1 P1 C121 C126 -165.3(2)
C126 C121 C122 C123 -0.8(5)
P1 C121 C122 C123 179.6(3)
C121 C122 C123 C124 -1.4(5)
C122 C123 C124 C125 1.8(6)
C123 C124 C125 C126 0.2(6)
C124 C125 C126 C121 -2.4(6)
C122 C121 C126 C125 2.7(5)
P1 C121 C126 C125 -177.7(3)
C121 P1 C131 C132 1.3(4)
C111 P1 C131 C132 107.9(3)
Cu1 P1 C131 C132 -126.2(3)
C121 P1 C131 C136 177.6(3)
C111 P1 C131 C136 -75.8(3)
Cu1 P1 C131 C136 50.1(3)
C136 C131 C132 C133 0.2(6)
P1 C131 C132 C133 176.5(3)
C131 C132 C133 C134 0.1(7)
C132 C133 C134 C135 0.3(8)
C133 C134 C135 C136 -0.9(8)
C134 C135 C136 C131 1.2(7)
C132 C131 C136 C135 -0.8(6)
P1 C131 C136 C135 -177.4(4)
C231 P2 C211 C212 167.6(3)
C221 P2 C211 C212 -82.6(3)
Cu1 P2 C211 C212 44.4(3)
C231 P2 C211 C216 -12.7(3)
C221 P2 C211 C216 97.1(3)
Cu1 P2 C211 C216 -135.9(3)
C216 C211 C212 C213 -0.9(5)
P2 C211 C212 C213 178.8(3)
C211 C212 C213 C214 1.0(6)
C212 C213 C214 C215 -1.9(6)
C213 C214 C215 C216 2.7(6)
C212 C211 C216 C215 1.6(5)
P2 C211 C216 C215 -178.1(3)
C214 C215 C216 C211 -2.6(5)
C231 P2 C221 C226 -118.6(3)
C211 P2 C221 C226 133.3(3)
Cu1 P2 C221 C226 7.2(3)
C231 P2 C221 C222 65.1(3)
C211 P2 C221 C222 -43.0(3)
Cu1 P2 C221 C222 -169.1(3)
C226 C221 C222 C223 0.1(6)
P2 C221 C222 C223 176.4(3)
C221 C222 C223 C224 0.0(7)
C222 C223 C224 C225 -0.1(7)
C223 C224 C225 C226 0.2(7)
C224 C225 C226 C221 -0.1(6)
C222 C221 C226 C225 0.0(5)
P2 C221 C226 C225 -176.5(3)
C221 P2 C231 C236 20.0(3)
C211 P2 C231 C236 126.6(3)
Cu1 P2 C231 C236 -108.3(3)
C221 P2 C231 C232 -168.0(3)
C211 P2 C231 C232 -61.5(3)
Cu1 P2 C231 C232 63.6(3)
C236 C231 C232 C233 -0.8(6)
P2 C231 C232 C233 -173.1(3)
C231 C232 C233 C234 1.9(6)
C232 C233 C234 C235 -1.8(7)
C233 C234 C235 C236 0.6(7)
C232 C231 C236 C235 -0.4(5)
P2 C231 C236 C235 171.5(3)
C234 C235 C236 C231 0.6(6)
